data_9002667
loop_
_publ_author_name
'Hejny, C.'
'Armbruster, T.'

_publ_section_title
;Polysomatism in hogbomite: The crystal structures of 10T, 12H, 14T and 24R
 polysomes Note: Data represents a model, not experiment. Sample: polytype 14T
;
_journal_name_full 'American Mineralogist'
_journal_page_first 277
_journal_page_last 292
_journal_volume 87
_journal_year 2002
_chemical_formula_sum 'Al14 H Mg5 O28 Ti'
_chemical_name_mineral Hogbomite
_space_group_IT_number 164
_symmetry_space_group_name_Hall '-P 3 2"'
_symmetry_space_group_name_H-M 'P -3 m 1'
_cell_angle_alpha 90
_cell_angle_beta 90
_cell_angle_gamma 120
_cell_length_a 5.7
_cell_length_b 5.7
_cell_length_c 32.2
_cell_formula_units_Z 2
_cell_volume 906.017
_database_code_amcsd 0002756
_exptl_crystal_density_diffrn 3.651
_cod_original_formula_sum 'Al14 Mg5 Ti O28 H'
_cod_database_code 9002667

loop_
_space_group_symop_operation_xyz
x,y,z
-y,-x,z
y,-x+y,-z
-x,-x+y,-z
-x+y,-x,z
-x+y,y,z
-x,-y,-z
y,x,-z
-y,x-y,z
x,x-y,z
x-y,x,-z
x-y,-y,-z

loop_
_atom_site_label
_atom_site_fract_x
_atom_site_fract_y
_atom_site_fract_z
Al1 0.00000 0.00000 0.00000
Mg2 0.66667 0.33333 0.01786
Al3 0.66667 0.83333 0.07143
Mg4 0.66667 0.33333 0.12500
Al5 0.33333 0.66667 0.14286
Mg6 0.00000 0.00000 0.16071
Al7 0.50000 0.00000 0.21429
Ti8 0.00000 0.00000 0.28571
Al9 0.33333 0.66667 0.30357
Al10 0.83333 0.66667 0.35714
Mg11 0.33333 0.66667 0.41071
Al12 0.66667 0.33333 0.42857
Mg13 0.00000 0.00000 0.44643
Al14 1.00000 0.50000 0.50000
O1 0.33333 0.16667 0.03571
O2 0.33333 0.66667 0.03571
O3 0.50000 0.00000 0.10714
O4 0.00000 0.00000 0.10714
O5 0.66667 0.83333 0.17857
O6 0.66667 0.33333 0.17857
O7 0.83333 0.66667 0.25000
O8 0.33333 0.66667 0.25000
O9 0.66667 0.83333 0.32143
O10 0.66667 0.33333 0.32143
O11 0.50000 0.00000 0.39286
O12 0.00000 0.00000 0.39286
O13 0.33333 0.16667 0.46429
O14 0.33333 0.66667 0.46429
H 0.66667 0.33333 0.29000

loop_
_cod_related_entry_id
_cod_related_entry_database
_cod_related_entry_code
1 AMCSD 0002756
